data_2237200
loop_
_publ_author_name
'Bali\'c, Tomislav'
'Markovi\'c, Berislav'
'Bali\'c, Ivana'

_publ_section_title
;
 Triclinic polymorph of 4-[4-(4-formylphenoxy)butoxy]benzaldehyde
;
_journal_coeditor_code NG5308
_journal_issue 1
_journal_name_full 'Acta Crystallographica Section E'
_journal_page_first o126
_journal_paper_doi 10.1107/S1600536812050994
_journal_volume 69
_journal_year 2013
_chemical_formula_iupac 'C18 H18 O4'
_chemical_formula_moiety 'C18 H18 O4'
_chemical_formula_sum 'C18 H18 O4'
_chemical_formula_weight 298.32
_chemical_name_systematic
;
4-[4-(4-Formylphenoxy)butoxy]benzaldehyde
;
_space_group_IT_number 2
_symmetry_cell_setting triclinic
_symmetry_space_group_name_Hall '-P 1'
_symmetry_space_group_name_H-M 'P -1'
_atom_sites_solution_hydrogens geom
_atom_sites_solution_primary direct
_atom_sites_solution_secondary difmap
_audit_creation_method SHELXL-97
_cell_angle_alpha 73.854(6)
_cell_angle_beta 84.788(5)
_cell_angle_gamma 80.903(5)
_cell_formula_units_Z 1
_cell_length_a 4.4969(2)
_cell_length_b 7.9507(6)
_cell_length_c 11.0679(8)
_cell_measurement_reflns_used 1657
_cell_measurement_temperature 190(2)
_cell_measurement_theta_max 28.5039
_cell_measurement_theta_min 4.5867
_cell_volume 374.87(4)
_computing_cell_refinement 'CrysAlis PRO (Oxford Diffraction, 2009)'
_computing_data_collection 'CrysAlis PRO (Oxford Diffraction, 2009)'
_computing_data_reduction 'CrysAlis PRO (Oxford Diffraction, 2009)'
_computing_molecular_graphics 'ORTEP-3 (Farrugia, 2012)'
_computing_publication_material
;
WinGX (Farrugia, 2012), PARST97 (Nardelli, 1995) and
<i>Mercury</i>
(Macrae <i>et al.</i>, 2006)
;
_computing_structure_refinement 'SHELXL97 (Sheldrick, 2008)'
_computing_structure_solution 'SIR2004 (Burla <i>et al.</i>, 2005)'
_diffrn_ambient_temperature 190(2)
_diffrn_detector_area_resol_mean 16.3426
_diffrn_measured_fraction_theta_full 0.994
_diffrn_measured_fraction_theta_max 0.994
_diffrn_measurement_device_type 'Oxford Diffraction Xcalibur Sapphire3'
_diffrn_measurement_method '\w scans'
_diffrn_radiation_monochromator graphite
_diffrn_radiation_source 'Enhance (Mo) X-ray Source'
_diffrn_radiation_type MoK\a
_diffrn_radiation_wavelength 0.7107
_diffrn_reflns_av_R_equivalents 0.0097
_diffrn_reflns_av_sigmaI/netI 0.0196
_diffrn_reflns_limit_h_max 4
_diffrn_reflns_limit_h_min -5
_diffrn_reflns_limit_k_max 9
_diffrn_reflns_limit_k_min -9
_diffrn_reflns_limit_l_max 13
_diffrn_reflns_limit_l_min -13
_diffrn_reflns_number 2235
_diffrn_reflns_theta_full 25.98
_diffrn_reflns_theta_max 25.98
_diffrn_reflns_theta_min 4.60
_exptl_absorpt_coefficient_mu 0.093
_exptl_absorpt_correction_T_max 1.00000
_exptl_absorpt_correction_T_min 0.68278
_exptl_absorpt_correction_type multi-scan
_exptl_absorpt_process_details '(CrysAlis PRO; Oxford Diffraction, 2009)'
_exptl_crystal_colour colourless
_exptl_crystal_density_diffrn 1.321
_exptl_crystal_density_method 'not measured'
_exptl_crystal_description block
_exptl_crystal_F_000 158
_exptl_crystal_size_max 0.59
_exptl_crystal_size_mid 0.35
_exptl_crystal_size_min 0.21
_refine_diff_density_max 0.291
_refine_diff_density_min -0.173
_refine_ls_extinction_method none
_refine_ls_goodness_of_fit_ref 1.041
_refine_ls_hydrogen_treatment constr
_refine_ls_matrix_type full
_refine_ls_number_parameters 100
_refine_ls_number_reflns 1473
_refine_ls_number_restraints 0
_refine_ls_restrained_S_all 1.041
_refine_ls_R_factor_all 0.0491
_refine_ls_R_factor_gt 0.0429
_refine_ls_shift/su_max 0.000
_refine_ls_shift/su_mean 0.000
_refine_ls_structure_factor_coef Fsqd
_refine_ls_weighting_details 'calc w=1/[\s^2^(Fo^2^)+(0.0676P)^2^+0.0807P] where P=(Fo^2^+2Fc^2^)/3'
_refine_ls_weighting_scheme calc
_refine_ls_wR_factor_gt 0.1186
_refine_ls_wR_factor_ref 0.1232
_reflns_number_gt 1272
_reflns_number_total 1473
_reflns_threshold_expression I>2sigma(I)
_cod_data_source_file ng5308.cif
_cod_data_source_block I
_cod_original_cell_volume 374.86(4)
_cod_database_code 2237200
_cod_database_fobs_code 2237200

loop_
_symmetry_equiv_pos_as_xyz
'x, y, z'
'-x, -y, -z'

loop_
_atom_site_type_symbol
_atom_site_label
_atom_site_fract_x
_atom_site_fract_y
_atom_site_fract_z
_atom_site_U_iso_or_equiv
_atom_site_adp_type
_atom_site_calc_flag
_atom_site_refinement_flags
_atom_site_occupancy
_atom_site_symmetry_multiplicity
O O1 0.2410(3) -0.49759(14) 0.85962(11) 0.0490(4) Uani d . 1 1
O O2 0.8584(2) 0.19238(11) 0.61242(8) 0.0289(3) Uani d . 1 1
C C1 0.2367(3) -0.3608(2) 0.88964(14) 0.0377(4) Uani d . 1 1
H H1 0.1248 -0.3496 0.9647 0.045 Uiso calc R 1 1
C C2 0.3920(3) -0.21240(17) 0.81809(13) 0.0283(3) Uani d . 1 1
C C3 0.3932(3) -0.06701(18) 0.86379(12) 0.0308(3) Uani d . 1 1
H H3 0.2870 -0.0627 0.9413 0.037 Uiso calc R 1 1
C C4 0.5460(3) 0.07238(17) 0.79893(12) 0.0280(3) Uani d . 1 1
H H4 0.5453 0.1711 0.8315 0.034 Uiso calc R 1 1
C C5 0.7004(3) 0.06505(16) 0.68513(12) 0.0242(3) Uani d . 1 1
C C6 0.6963(3) -0.07927(18) 0.63690(13) 0.0292(3) Uani d . 1 1
H H6 0.7991 -0.0831 0.5586 0.035 Uiso calc R 1 1
C C7 0.5437(3) -0.21533(17) 0.70273(13) 0.0305(3) Uani d . 1 1
H H7 0.5410 -0.3130 0.6694 0.037 Uiso calc R 1 1
C C8 0.8898(3) 0.33927(16) 0.65981(12) 0.0268(3) Uani d . 1 1
H H8A 0.9914 0.2970 0.7406 0.032 Uiso calc R 1 1
H H8B 0.6892 0.4045 0.6742 0.032 Uiso calc R 1 1
C C9 1.0762(3) 0.45809(17) 0.56216(12) 0.0276(3) Uani d . 1 1
H H9A 1.2708 0.3883 0.5457 0.033 Uiso calc R 1 1
H H9B 1.1206 0.5532 0.5967 0.033 Uiso calc R 1 1

loop_
_atom_site_aniso_label
_atom_site_aniso_U_11
_atom_site_aniso_U_22
_atom_site_aniso_U_33
_atom_site_aniso_U_12
_atom_site_aniso_U_13
_atom_site_aniso_U_23
O1 0.0659(8) 0.0366(7) 0.0488(7) -0.0282(5) 0.0138(6) -0.0119(5)
O2 0.0378(5) 0.0208(5) 0.0297(5) -0.0128(4) 0.0082(4) -0.0076(4)
C1 0.0431(8) 0.0373(8) 0.0326(8) -0.0182(6) 0.0064(6) -0.0048(6)
C2 0.0292(7) 0.0262(7) 0.0282(7) -0.0087(5) -0.0004(5) -0.0026(5)
C3 0.0335(7) 0.0356(8) 0.0233(6) -0.0095(6) 0.0045(5) -0.0072(6)
C4 0.0337(7) 0.0255(7) 0.0271(7) -0.0079(5) 0.0007(5) -0.0094(5)
C5 0.0245(6) 0.0211(6) 0.0257(6) -0.0057(5) 0.0005(5) -0.0032(5)
C6 0.0342(7) 0.0254(7) 0.0291(7) -0.0087(5) 0.0073(5) -0.0095(6)
C7 0.0352(7) 0.0235(7) 0.0346(7) -0.0101(5) 0.0047(6) -0.0094(6)
C8 0.0309(7) 0.0215(7) 0.0301(7) -0.0083(5) -0.0009(5) -0.0080(5)
C9 0.0275(6) 0.0230(7) 0.0328(7) -0.0086(5) -0.0023(5) -0.0051(6)

loop_
_atom_type_symbol
_atom_type_description
_atom_type_scat_dispersion_real
_atom_type_scat_dispersion_imag
_atom_type_scat_source
C C 0.0033 0.0016 'International Tables Vol C Tables 4.2.6.8 and 6.1.1.4'
H H 0.0000 0.0000 'International Tables Vol C Tables 4.2.6.8 and 6.1.1.4'
O O 0.0106 0.0060 'International Tables Vol C Tables 4.2.6.8 and 6.1.1.4'

loop_
_geom_angle_atom_site_label_1
_geom_angle_atom_site_label_2
_geom_angle_atom_site_label_3
_geom_angle_site_symmetry_1
_geom_angle_site_symmetry_3
_geom_angle
C5 O2 C8 . . 118.23(10)
O1 C1 C2 . . 124.62(14)
O1 C1 H1 . . 117.7
C2 C1 H1 . . 117.7
C3 C2 C7 . . 118.64(12)
C3 C2 C1 . . 120.77(13)
C7 C2 C1 . . 120.58(13)
C2 C3 C4 . . 121.52(12)
C2 C3 H3 . . 119.2
C4 C3 H3 . . 119.2
C3 C4 C5 . . 118.82(12)
C3 C4 H4 . . 120.6
C5 C4 H4 . . 120.6
O2 C5 C4 . . 124.74(12)
O2 C5 C6 . . 115.04(11)
C4 C5 C6 . . 120.22(12)
C7 C6 C5 . . 119.85(12)
C7 C6 H6 . . 120.1
C5 C6 H6 . . 120.1
C6 C7 C2 . . 120.93(13)
C6 C7 H7 . . 119.5
C2 C7 H7 . . 119.5
O2 C8 C9 . . 107.25(10)
O2 C8 H8A . . 110.3
C9 C8 H8A . . 110.3
O2 C8 H8B . . 110.3
C9 C8 H8B . . 110.3
H8A C8 H8B . . 108.5
C8 C9 C9 . 2_766 113.78(13)
C8 C9 H9A . . 108.8
C9 C9 H9A 2_766 . 108.8
C8 C9 H9B . . 108.8
C9 C9 H9B 2_766 . 108.8
H9A C9 H9B . . 107.7

loop_
_geom_bond_atom_site_label_1
_geom_bond_atom_site_label_2
_geom_bond_site_symmetry_2
_geom_bond_distance
O1 C1 . 1.2196(18)
O2 C5 . 1.3593(15)
O2 C8 . 1.4372(15)
C1 C2 . 1.4652(18)
C1 H1 . 0.9500
C2 C3 . 1.3857(19)
C2 C7 . 1.396(2)
C3 C4 . 1.3871(18)
C3 H3 . 0.9500
C4 C5 . 1.3933(18)
C4 H4 . 0.9500
C5 C6 . 1.3969(18)
C6 C7 . 1.3704(18)
C6 H6 . 0.9500
C7 H7 . 0.9500
C8 C9 . 1.5105(17)
C8 H8A . 0.9900
C8 H8B . 0.9900
C9 C9 2_766 1.525(3)
C9 H9A . 0.9900
C9 H9B . 0.9900

loop_
_geom_hbond_atom_site_label_D
_geom_hbond_atom_site_label_H
_geom_hbond_atom_site_label_A
_geom_hbond_site_symmetry_A
_geom_hbond_distance_DH
_geom_hbond_distance_HA
_geom_hbond_distance_DA
_geom_hbond_angle_DHA
C6 H6 O2 2_756 0.95 2.58 3.4985(16) 161.9
C1 H1 O1 2_547 0.95 2.59 3.3953(18) 143.0

loop_
_geom_torsion_atom_site_label_1
_geom_torsion_atom_site_label_2
_geom_torsion_atom_site_label_3
_geom_torsion_atom_site_label_4
_geom_torsion_site_symmetry_4
_geom_torsion
O1 C1 C2 C3 . -175.28(14)
O1 C1 C2 C7 . 4.3(2)
C7 C2 C3 C4 . -1.3(2)
C1 C2 C3 C4 . 178.22(12)
C2 C3 C4 C5 . 0.2(2)
C8 O2 C5 C4 . 5.11(18)
C8 O2 C5 C6 . -175.90(10)
C3 C4 C5 O2 . 179.95(11)
C3 C4 C5 C6 . 1.0(2)
O2 C5 C6 C7 . 179.96(11)
C4 C5 C6 C7 . -1.0(2)
C5 C6 C7 C2 . -0.2(2)
C3 C2 C7 C6 . 1.4(2)
C1 C2 C7 C6 . -178.21(12)
C5 O2 C8 C9 . 179.31(10)
O2 C8 C9 C9 2_766 64.84(16)
